data_7111325
loop_
_publ_author_name
'Harrop, Todd C.'
'Olmstead, Marilyn M.'
'Mascharak, Pradip K.'

_publ_section_title
;
 Binding of CO to structural models of the bimetallic subunit at the
 A-cluster of acetyl coenzyme A synthase/CO dehydrogenaseElectronic
 supplementary information (ESI) available: Experimental details. See
 http://www.rsc.org/suppdata/cc/b4/b405572c/
;
_journal_issue 15
_journal_name_full 'Chemical Communications'
_journal_page_first 1744
_journal_page_last 1745
_journal_paper_doi 10.1039/b405572c
_journal_year 2004
_chemical_formula_moiety
;
C54 H42 N6 Ni3 O6 S4, 2(C8 H20 N), 3(C3 H7 N O)
;
_chemical_formula_sum 'C79 H103 N11 Ni3 O9 S4'
_chemical_formula_weight 1655.09
_chemical_name_common (Et4N)2[Ni(DMF)2(Ni{NpPepS}2].3DMF
_chemical_name_systematic
;
?
;
_space_group_IT_number 14
_symmetry_cell_setting monoclinic
_symmetry_space_group_name_Hall '-P 2ybc'
_symmetry_space_group_name_H-M 'P 1 21/c 1'
_atom_sites_solution_hydrogens geom
_atom_sites_solution_primary direct
_atom_sites_solution_secondary difmap
_audit_creation_method SHELXL-97
_cell_angle_alpha 90.00
_cell_angle_beta 101.902(12)
_cell_angle_gamma 90.00
_cell_formula_units_Z 4
_cell_length_a 17.009(3)
_cell_length_b 13.0882(16)
_cell_length_c 37.076(4)
_cell_measurement_reflns_used 45
_cell_measurement_temperature 130(2)
_cell_measurement_theta_max 30.0
_cell_measurement_theta_min 3.2
_cell_volume 8076(2)
_computing_cell_refinement 'Siemens P3/PC'
_computing_data_collection 'Siemens P3/PC'
_computing_data_reduction 'Siemens XDISK'
_computing_molecular_graphics 'SHELXTL 5.1, XP (Sheldrick, 1994)'
_computing_publication_material SHELXL-97
_computing_structure_refinement 'SHELXL-97 (Sheldrick, 1997)'
_computing_structure_solution 'SHELXS-97 (Sheldrick, 1990)'
_diffrn_ambient_temperature 130(2)
_diffrn_measured_fraction_theta_full 0.998
_diffrn_measured_fraction_theta_max 0.998
_diffrn_measurement_device_type 'Siemens P4'
_diffrn_measurement_method \w
_diffrn_radiation_monochromator 'nickel filter'
_diffrn_radiation_source 'Siemens rotating anode'
_diffrn_radiation_type CuK\a
_diffrn_radiation_wavelength 1.54178
_diffrn_reflns_av_R_equivalents 0.0487
_diffrn_reflns_av_sigmaI/netI 0.0636
_diffrn_reflns_limit_h_max 17
_diffrn_reflns_limit_h_min -2
_diffrn_reflns_limit_k_max 14
_diffrn_reflns_limit_k_min -3
_diffrn_reflns_limit_l_max 39
_diffrn_reflns_limit_l_min -39
_diffrn_reflns_number 16932
_diffrn_reflns_theta_full 55.99
_diffrn_reflns_theta_max 55.99
_diffrn_reflns_theta_min 2.65
_diffrn_standards_decay_% <0.1
_diffrn_standards_interval_count 198
_diffrn_standards_number 2
_exptl_absorpt_coefficient_mu 2.277
_exptl_absorpt_correction_T_max 0.839
_exptl_absorpt_correction_T_min 0.772
_exptl_absorpt_correction_type empirical
_exptl_absorpt_process_details
;
XABS2, Parkin, S., Moezzi, B. and Hope, H. J. Appl. Crystallogr. 28 (1995)
53-56.
;
_exptl_crystal_colour red
_exptl_crystal_density_diffrn 1.361
_exptl_crystal_density_method 'not measured'
_exptl_crystal_description parallelepiped
_exptl_crystal_F_000 3496
_exptl_crystal_size_max 0.12
_exptl_crystal_size_mid 0.10
_exptl_crystal_size_min 0.08
_refine_diff_density_max 0.610
_refine_diff_density_min -0.396
_refine_diff_density_rms 0.066
_refine_ls_extinction_method none
_refine_ls_goodness_of_fit_ref 1.004
_refine_ls_hydrogen_treatment constr
_refine_ls_matrix_type full
_refine_ls_number_parameters 972
_refine_ls_number_reflns 10484
_refine_ls_number_restraints 0
_refine_ls_restrained_S_all 1.004
_refine_ls_R_factor_all 0.0724
_refine_ls_R_factor_gt 0.0460
_refine_ls_shift/su_max 0.005
_refine_ls_shift/su_mean 0.000
_refine_ls_structure_factor_coef Fsqd
_refine_ls_weighting_details 'calc w=1/[\s^2^(Fo^2^)+(0.0426P)^2^+11.1419P] where P=(Fo^2^+2Fc^2^)/3'
_refine_ls_weighting_scheme calc
_refine_ls_wR_factor_gt 0.1013
_refine_ls_wR_factor_ref 0.1153
_reflns_number_gt 7809
_reflns_number_total 10484
_reflns_threshold_expression I>2\s(I)
_cod_data_source_file b405572csup1.cif
_cod_data_source_block mn1545
_cod_original_sg_symbol_H-M 'P 21/c'
_cod_database_code 7111325

loop_
_symmetry_equiv_pos_as_xyz
'x, y, z'
'-x, y+1/2, -z+1/2'
'-x, -y, -z'
'x, -y-1/2, z-1/2'

loop_
_atom_site_label
_atom_site_type_symbol
_atom_site_fract_x
_atom_site_fract_y
_atom_site_fract_z
_atom_site_U_iso_or_equiv
_atom_site_adp_type
_atom_site_occupancy
_atom_site_symmetry_multiplicity
_atom_site_calc_flag
_atom_site_refinement_flags
Ni1 Ni 0.89775(4) 0.09840(5) 0.144065(17) 0.01938(18) Uani 1 1 d .
Ni2 Ni 0.71839(4) 0.20964(5) 0.111126(17) 0.02068(18) Uani 1 1 d .
Ni3 Ni 0.55054(4) 0.07155(5) 0.110448(17) 0.01981(18) Uani 1 1 d .
S1 S 0.79215(6) 0.04939(8) 0.10375(3) 0.0211(2) Uani 1 1 d .
S2 S 0.83505(6) 0.22979(8) 0.16007(3) 0.0209(2) Uani 1 1 d .
S3 S 0.65969(6) 0.09770(8) 0.15149(3) 0.0202(2) Uani 1 1 d .
S4 S 0.60056(6) 0.14783(8) 0.06800(3) 0.0218(2) Uani 1 1 d .
O1 O 1.02695(17) -0.0723(2) 0.08634(8) 0.0297(7) Uani 1 1 d .
O2 O 1.10089(17) 0.2444(2) 0.19253(8) 0.0307(7) Uani 1 1 d .
O3 O 0.43976(18) 0.0277(3) 0.19592(8) 0.0378(8) Uani 1 1 d .
O4 O 0.33504(17) 0.1111(2) 0.04200(8) 0.0287(7) Uani 1 1 d .
O5 O 0.75392(18) 0.2955(2) 0.07101(7) 0.0264(7) Uani 1 1 d .
O6 O 0.66917(17) 0.3440(2) 0.12598(7) 0.0253(7) Uani 1 1 d .
N1 N 0.9586(2) -0.0097(3) 0.12945(9) 0.0211(8) Uani 1 1 d .
N2 N 0.9914(2) 0.1394(3) 0.17770(9) 0.0211(8) Uani 1 1 d .
N3 N 0.5019(2) 0.0094(3) 0.14658(9) 0.0220(8) Uani 1 1 d .
N4 N 0.4544(2) 0.0494(3) 0.07548(9) 0.0196(8) Uani 1 1 d .
N5 N 0.8415(2) 0.3609(3) 0.03922(10) 0.0367(10) Uani 1 1 d .
N6 N 0.5717(2) 0.4308(3) 0.14600(11) 0.0382(10) Uani 1 1 d .
C1 C 0.8351(3) 0.0568(3) 0.06369(11) 0.0243(10) Uani 1 1 d .
C2 C 0.7847(3) 0.0858(4) 0.03085(11) 0.0288(11) Uani 1 1 d .
H2A H 0.7289 0.0941 0.0300 0.035 Uiso 1 1 calc R
C3 C 0.8143(3) 0.1026(4) -0.00052(12) 0.0368(12) Uani 1 1 d .
H3A H 0.7789 0.1223 -0.0227 0.044 Uiso 1 1 calc R
C4 C 0.8953(3) 0.0908(4) 0.00026(12) 0.0369(13) Uani 1 1 d .
H4A H 0.9166 0.1064 -0.0208 0.044 Uiso 1 1 calc R
C5 C 0.9451(3) 0.0558(4) 0.03226(11) 0.0299(11) Uani 1 1 d .
H5A H 1.0004 0.0446 0.0324 0.036 Uiso 1 1 calc R
C6 C 0.9164(3) 0.0364(3) 0.06434(11) 0.0240(10) Uani 1 1 d .
C7 C 0.9722(3) -0.0193(3) 0.09488(11) 0.0234(10) Uani 1 1 d .
C8 C 0.9965(3) -0.0781(3) 0.15741(11) 0.0245(10) Uani 1 1 d .
C9 C 1.0008(3) -0.1809(3) 0.15062(13) 0.0323(12) Uani 1 1 d .
H9A H 0.9826 -0.2056 0.1262 0.039 Uiso 1 1 calc R
C10 C 1.0314(3) -0.2502(4) 0.17893(14) 0.0382(13) Uani 1 1 d .
H10A H 1.0332 -0.3210 0.1735 0.046 Uiso 1 1 calc R
C11 C 1.0585(3) -0.2169(4) 0.21407(13) 0.0353(12) Uani 1 1 d .
H11A H 1.0801 -0.2643 0.2329 0.042 Uiso 1 1 calc R
C12 C 1.0547(3) -0.1129(4) 0.22257(12) 0.0293(11) Uani 1 1 d .
C13 C 1.0237(2) -0.0406(3) 0.19445(11) 0.0234(10) Uani 1 1 d .
C14 C 1.0835(3) -0.0788(4) 0.25928(12) 0.0374(13) Uani 1 1 d .
H14A H 1.1043 -0.1269 0.2780 0.045 Uiso 1 1 calc R
C15 C 1.0814(3) 0.0228(4) 0.26791(13) 0.0410(13) Uani 1 1 d .
H15A H 1.1001 0.0449 0.2926 0.049 Uiso 1 1 calc R
C16 C 1.0518(3) 0.0939(4) 0.24043(11) 0.0307(11) Uani 1 1 d .
H16A H 1.0509 0.1642 0.2468 0.037 Uiso 1 1 calc R
C17 C 1.0238(2) 0.0651(3) 0.20427(11) 0.0215(10) Uani 1 1 d .
C18 C 1.0289(3) 0.2297(3) 0.17714(11) 0.0241(10) Uani 1 1 d .
C19 C 0.9829(3) 0.3175(3) 0.15686(11) 0.0223(10) Uani 1 1 d .
C20 C 1.0284(3) 0.3989(3) 0.14737(11) 0.0294(11) Uani 1 1 d .
H20A H 1.0852 0.3926 0.1517 0.035 Uiso 1 1 calc R
C21 C 0.9929(3) 0.4879(4) 0.13195(12) 0.0329(12) Uani 1 1 d .
H21A H 1.0244 0.5406 0.1244 0.040 Uiso 1 1 calc R
C22 C 0.9106(3) 0.4990(3) 0.12768(12) 0.0309(11) Uani 1 1 d .
H22A H 0.8858 0.5614 0.1184 0.037 Uiso 1 1 calc R
C23 C 0.8643(3) 0.4211(3) 0.13674(11) 0.0264(11) Uani 1 1 d .
H23A H 0.8079 0.4304 0.1336 0.032 Uiso 1 1 calc R
C24 C 0.8990(3) 0.3280(3) 0.15054(10) 0.0212(10) Uani 1 1 d .
C25 C 0.6200(3) 0.1647(3) 0.18556(10) 0.0228(10) Uani 1 1 d .
C26 C 0.6685(3) 0.2387(3) 0.20609(11) 0.0281(11) Uani 1 1 d .
H26A H 0.7212 0.2498 0.2020 0.034 Uiso 1 1 calc R
C27 C 0.6414(3) 0.2962(4) 0.23228(12) 0.0414(13) Uani 1 1 d .
H27A H 0.6752 0.3463 0.2461 0.050 Uiso 1 1 calc R
C28 C 0.5647(3) 0.2803(4) 0.23827(13) 0.0428(13) Uani 1 1 d .
H28A H 0.5448 0.3211 0.2556 0.051 Uiso 1 1 calc R
C29 C 0.5176(3) 0.2054(4) 0.21900(12) 0.0384(13) Uani 1 1 d .
H29A H 0.4657 0.1936 0.2239 0.046 Uiso 1 1 calc R
C30 C 0.5432(3) 0.1456(4) 0.19239(11) 0.0253(10) Uani 1 1 d .
C31 C 0.4904(3) 0.0553(4) 0.17778(11) 0.0289(11) Uani 1 1 d .
C32 C 0.4719(2) -0.0911(3) 0.13835(11) 0.0233(10) Uani 1 1 d .
C33 C 0.4756(3) -0.1623(4) 0.16617(12) 0.0311(12) Uani 1 1 d .
H33A H 0.4935 -0.1414 0.1910 0.037 Uiso 1 1 calc R
C34 C 0.4538(3) -0.2640(4) 0.15878(13) 0.0393(13) Uani 1 1 d .
H34A H 0.4567 -0.3108 0.1786 0.047 Uiso 1 1 calc R
C35 C 0.4285(3) -0.2967(4) 0.12370(13) 0.0386(13) Uani 1 1 d .
H35A H 0.4137 -0.3663 0.1191 0.046 Uiso 1 1 calc R
C36 C 0.4238(3) -0.2280(3) 0.09391(12) 0.0301(11) Uani 1 1 d .
C37 C 0.4437(2) -0.1223(3) 0.10101(11) 0.0212(10) Uani 1 1 d .
C38 C 0.3957(3) -0.2616(4) 0.05739(12) 0.0323(11) Uani 1 1 d .
H38A H 0.3830 -0.3317 0.0528 0.039 Uiso 1 1 calc R
C39 C 0.3864(3) -0.1955(4) 0.02867(12) 0.0309(11) Uani 1 1 d .
H39A H 0.3678 -0.2196 0.0042 0.037 Uiso 1 1 calc R
C40 C 0.4044(3) -0.0914(3) 0.03502(11) 0.0251(10) Uani 1 1 d .
H40A H 0.3975 -0.0457 0.0147 0.030 Uiso 1 1 calc R
C41 C 0.4318(2) -0.0544(3) 0.07022(11) 0.0218(10) Uani 1 1 d .
C42 C 0.4074(3) 0.1233(3) 0.05695(11) 0.0237(10) Uani 1 1 d .
C43 C 0.4443(3) 0.2270(3) 0.05423(11) 0.0241(10) Uani 1 1 d .
C44 C 0.3918(3) 0.3087(3) 0.04628(11) 0.0316(12) Uani 1 1 d .
H44A H 0.3362 0.2975 0.0450 0.038 Uiso 1 1 calc R
C45 C 0.4177(3) 0.4062(4) 0.04014(13) 0.0392(13) Uani 1 1 d .
H45A H 0.3807 0.4614 0.0356 0.047 Uiso 1 1 calc R
C46 C 0.4983(3) 0.4221(4) 0.04066(12) 0.0374(13) Uani 1 1 d .
H46A H 0.5170 0.4881 0.0359 0.045 Uiso 1 1 calc R
C47 C 0.5511(3) 0.3421(3) 0.04811(11) 0.0300(11) Uani 1 1 d .
H47A H 0.6061 0.3534 0.0479 0.036 Uiso 1 1 calc R
C48 C 0.5265(3) 0.2448(3) 0.05600(11) 0.0224(10) Uani 1 1 d .
C49 C 0.8227(3) 0.3009(3) 0.06471(11) 0.0274(11) Uani 1 1 d .
H49A H 0.8638 0.2598 0.0789 0.033 Uiso 1 1 calc R
C50 C 0.7803(4) 0.4249(6) 0.01715(19) 0.088(3) Uani 1 1 d .
H50A H 0.7358 0.4337 0.0299 0.132 Uiso 1 1 d .
H50B H 0.7602 0.3918 -0.0068 0.132 Uiso 1 1 d .
H50C H 0.8032 0.4914 0.0133 0.132 Uiso 1 1 d .
C51 C 0.9236(3) 0.3649(5) 0.03279(15) 0.0521(15) Uani 1 1 d .
H51A H 0.9590 0.3239 0.0515 0.078 Uiso 1 1 calc R
H51B H 0.9423 0.4359 0.0343 0.078 Uiso 1 1 calc R
H51C H 0.9243 0.3375 0.0083 0.078 Uiso 1 1 calc R
C52 C 0.6013(3) 0.3501(3) 0.13242(11) 0.0250(10) Uani 1 1 d .
H52A H 0.5675 0.2919 0.1271 0.030 Uiso 1 1 calc R
C53 C 0.4911(3) 0.4307(4) 0.15342(17) 0.0577(17) Uani 1 1 d .
H53A H 0.4688 0.3614 0.1502 0.087 Uiso 1 1 calc R
H53B H 0.4569 0.4772 0.1363 0.087 Uiso 1 1 calc R
H53C H 0.4931 0.4533 0.1788 0.087 Uiso 1 1 calc R
C54 C 0.6205(4) 0.5206(5) 0.1562(2) 0.100(3) Uani 1 1 d .
H54A H 0.6771 0.5033 0.1578 0.150 Uiso 1 1 calc R
H54B H 0.6130 0.5455 0.1802 0.150 Uiso 1 1 calc R
H54C H 0.6044 0.5739 0.1376 0.150 Uiso 1 1 calc R
N7 N 0.2257(2) 0.0772(3) 0.13084(9) 0.0235(8) Uani 1 1 d .
C55 C 0.1770(3) 0.0337(4) 0.15738(11) 0.0283(11) Uani 1 1 d .
H55A H 0.1451 0.0895 0.1654 0.034 Uiso 1 1 calc R
H55B H 0.1387 -0.0174 0.1441 0.034 Uiso 1 1 calc R
C56 C 0.2275(3) -0.0163(4) 0.19133(12) 0.0389(13) Uani 1 1 d .
H56A H 0.1925 -0.0391 0.2077 0.058 Uiso 1 1 calc R
H56B H 0.2666 0.0331 0.2043 0.058 Uiso 1 1 calc R
H56C H 0.2559 -0.0752 0.1839 0.058 Uiso 1 1 calc R
C57 C 0.2826(3) -0.0019(3) 0.12072(12) 0.0293(11) Uani 1 1 d .
H57A H 0.3087 0.0270 0.1015 0.035 Uiso 1 1 calc R
H57B H 0.3253 -0.0161 0.1427 0.035 Uiso 1 1 calc R
C58 C 0.2424(3) -0.1012(4) 0.10685(13) 0.0354(12) Uani 1 1 d .
H58A H 0.2822 -0.1478 0.1002 0.053 Uiso 1 1 calc R
H58B H 0.2000 -0.0880 0.0851 0.053 Uiso 1 1 calc R
H58C H 0.2188 -0.1323 0.1262 0.053 Uiso 1 1 calc R
C59 C 0.1691(3) 0.1099(4) 0.09568(11) 0.0268(11) Uani 1 1 d .
H59A H 0.2015 0.1306 0.0776 0.032 Uiso 1 1 calc R
H59B H 0.1366 0.0500 0.0853 0.032 Uiso 1 1 calc R
C60 C 0.1128(3) 0.1961(4) 0.09964(13) 0.0374(12) Uani 1 1 d .
H60A H 0.0801 0.2132 0.0754 0.056 Uiso 1 1 calc R
H60B H 0.1440 0.2561 0.1099 0.056 Uiso 1 1 calc R
H60C H 0.0776 0.1751 0.1162 0.056 Uiso 1 1 calc R
C61 C 0.2738(3) 0.1668(3) 0.14974(12) 0.0296(11) Uani 1 1 d .
H61A H 0.2360 0.2164 0.1571 0.036 Uiso 1 1 calc R
H61B H 0.3094 0.1417 0.1726 0.036 Uiso 1 1 calc R
C62 C 0.3246(3) 0.2223(4) 0.12721(13) 0.0404(13) Uani 1 1 d .
H62A H 0.3487 0.2827 0.1407 0.061 Uiso 1 1 calc R
H62B H 0.2909 0.2434 0.1037 0.061 Uiso 1 1 calc R
H62C H 0.3672 0.1768 0.1226 0.061 Uiso 1 1 calc R
N8 N 0.7423(2) 0.8798(3) 0.23841(10) 0.0322(9) Uani 1 1 d .
C63 C 0.6661(3) 0.9419(4) 0.23314(13) 0.0369(12) Uani 1 1 d .
H63A H 0.6267 0.9115 0.2125 0.044 Uiso 1 1 calc R
H63B H 0.6781 1.0117 0.2255 0.044 Uiso 1 1 calc R
C64 C 0.6267(3) 0.9507(5) 0.26614(14) 0.0531(15) Uani 1 1 d .
H64A H 0.5815 0.9984 0.2605 0.080 Uiso 1 1 calc R
H64B H 0.6661 0.9759 0.2874 0.080 Uiso 1 1 calc R
H64C H 0.6072 0.8834 0.2719 0.080 Uiso 1 1 calc R
C65 C 0.7306(3) 0.7764(4) 0.25435(13) 0.0377(12) Uani 1 1 d .
H65A H 0.7145 0.7860 0.2783 0.045 Uiso 1 1 calc R
H65B H 0.7827 0.7397 0.2592 0.045 Uiso 1 1 calc R
C66 C 0.6683(3) 0.7105(4) 0.22980(14) 0.0495(15) Uani 1 1 d .
H66A H 0.6655 0.6438 0.2415 0.074 Uiso 1 1 calc R
H66B H 0.6833 0.7012 0.2059 0.074 Uiso 1 1 calc R
H66C H 0.6157 0.7440 0.2262 0.074 Uiso 1 1 calc R
C67 C 0.8093(3) 0.9315(4) 0.26620(13) 0.0398(13) Uani 1 1 d .
H67A H 0.7911 0.9399 0.2897 0.048 Uiso 1 1 calc R
H67B H 0.8566 0.8855 0.2710 0.048 Uiso 1 1 calc R
C68 C 0.8354(3) 1.0344(4) 0.25449(16) 0.0573(16) Uani 1 1 d .
H68A H 0.8816 1.0589 0.2728 0.086 Uiso 1 1 calc R
H68B H 0.7909 1.0831 0.2526 0.086 Uiso 1 1 calc R
H68C H 0.8505 1.0281 0.2305 0.086 Uiso 1 1 calc R
C69 C 0.7639(3) 0.8706(4) 0.20124(12) 0.0374(12) Uani 1 1 d .
H69A H 0.7711 0.9402 0.1920 0.045 Uiso 1 1 calc R
H69B H 0.7181 0.8389 0.1841 0.045 Uiso 1 1 calc R
C70 C 0.8387(3) 0.8092(5) 0.20022(15) 0.0552(16) Uani 1 1 d .
H70A H 0.8492 0.8104 0.1752 0.083 Uiso 1 1 calc R
H70B H 0.8308 0.7384 0.2074 0.083 Uiso 1 1 calc R
H70C H 0.8845 0.8389 0.2174 0.083 Uiso 1 1 calc R
O7 O 0.6727(4) -0.2637(4) 0.13248(12) 0.109(2) Uani 1 1 d .
N9 N 0.6395(3) -0.2201(4) 0.07185(12) 0.0652(15) Uani 1 1 d .
C71 C 0.6580(4) -0.1992(5) 0.10766(16) 0.071(2) Uani 1 1 d .
H71A H 0.6602 -0.1293 0.1147 0.086 Uiso 1 1 calc R
C72 C 0.6275(7) -0.3220(5) 0.0582(2) 0.134(4) Uani 1 1 d .
H72A H 0.6027 -0.3628 0.0750 0.201 Uiso 1 1 calc R
H72B H 0.6794 -0.3521 0.0565 0.201 Uiso 1 1 calc R
H72C H 0.5922 -0.3211 0.0337 0.201 Uiso 1 1 calc R
C73 C 0.6222(3) -0.1383(5) 0.04505(14) 0.0527(15) Uani 1 1 d .
H73A H 0.6273 -0.0724 0.0579 0.079 Uiso 1 1 calc R
H73B H 0.5673 -0.1459 0.0307 0.079 Uiso 1 1 calc R
H73C H 0.6603 -0.1412 0.0285 0.079 Uiso 1 1 calc R
O8 O 0.2421(3) 0.4343(3) 0.14727(11) 0.0644(12) Uani 1 1 d .
N10 N 0.2003(3) 0.5847(3) 0.11944(12) 0.0502(12) Uani 1 1 d .
C74 C 0.2112(4) 0.4848(5) 0.11998(17) 0.0585(17) Uani 1 1 d .
H74A H 0.1938 0.4489 0.0975 0.070 Uiso 1 1 calc R
C75 C 0.2265(4) 0.6456(4) 0.15279(15) 0.0625(17) Uani 1 1 d .
H75A H 0.2431 0.6001 0.1740 0.094 Uiso 1 1 calc R
H75B H 0.1820 0.6888 0.1568 0.094 Uiso 1 1 calc R
H75C H 0.2719 0.6888 0.1500 0.094 Uiso 1 1 calc R
C76 C 0.1648(5) 0.6380(5) 0.08562(17) 0.086(2) Uani 1 1 d .
H76A H 0.1400 0.5884 0.0669 0.129 Uiso 1 1 calc R
H76B H 0.2067 0.6759 0.0767 0.129 Uiso 1 1 calc R
H76C H 0.1239 0.6858 0.0905 0.129 Uiso 1 1 calc R
O9 O 0.8861(3) 0.5906(4) -0.02789(12) 0.0795(14) Uani 1 1 d .
N11 N 0.8744(3) 0.7209(4) 0.01203(12) 0.0542(13) Uani 1 1 d .
C77 C 0.8529(4) 0.6689(5) -0.01975(15) 0.0566(16) Uani 1 1 d .
H77A H 0.8086 0.6943 -0.0374 0.068 Uiso 1 1 calc R
C78 C 0.9424(3) 0.6897(5) 0.04017(15) 0.0650(18) Uani 1 1 d .
H78A H 0.9692 0.6316 0.0312 0.097 Uiso 1 1 calc R
H78B H 0.9237 0.6697 0.0625 0.097 Uiso 1 1 calc R
H78C H 0.9803 0.7467 0.0459 0.097 Uiso 1 1 calc R
C79 C 0.8324(4) 0.8110(5) 0.0181(2) 0.092(2) Uani 1 1 d .
H79A H 0.7857 0.8200 -0.0021 0.138 Uiso 1 1 calc R
H79B H 0.8681 0.8702 0.0191 0.138 Uiso 1 1 calc R
H79C H 0.8144 0.8051 0.0415 0.138 Uiso 1 1 calc R

loop_
_atom_site_aniso_label
_atom_site_aniso_U_11
_atom_site_aniso_U_22
_atom_site_aniso_U_33
_atom_site_aniso_U_23
_atom_site_aniso_U_13
_atom_site_aniso_U_12
Ni1 0.0187(4) 0.0187(4) 0.0202(4) -0.0022(3) 0.0027(3) -0.0014(3)
Ni2 0.0215(4) 0.0204(4) 0.0200(4) 0.0002(3) 0.0039(3) -0.0014(3)
Ni3 0.0195(4) 0.0217(4) 0.0181(3) 0.0020(3) 0.0035(3) -0.0007(3)
S1 0.0194(6) 0.0233(6) 0.0208(5) -0.0035(5) 0.0047(4) -0.0016(5)
S2 0.0212(6) 0.0191(6) 0.0221(5) -0.0017(5) 0.0039(4) -0.0018(5)
S3 0.0214(6) 0.0207(6) 0.0191(5) -0.0003(5) 0.0055(4) 0.0005(5)
S4 0.0241(6) 0.0209(6) 0.0206(5) 0.0020(5) 0.0052(5) -0.0013(5)
O1 0.0223(17) 0.0342(19) 0.0346(17) -0.0052(15) 0.0105(14) 0.0057(15)
O2 0.0240(18) 0.0300(18) 0.0348(17) -0.0058(15) -0.0016(14) -0.0077(15)
O3 0.0293(19) 0.058(2) 0.0300(17) -0.0026(17) 0.0162(15) -0.0089(18)
O4 0.0236(18) 0.0269(18) 0.0327(17) 0.0027(14) -0.0013(14) -0.0003(15)
O5 0.0274(18) 0.0270(18) 0.0258(16) 0.0003(14) 0.0079(14) -0.0044(15)
O6 0.0236(18) 0.0242(17) 0.0289(16) -0.0009(14) 0.0072(14) 0.0027(14)
N1 0.018(2) 0.021(2) 0.0242(19) -0.0011(16) 0.0055(16) -0.0016(16)
N2 0.0196(19) 0.021(2) 0.0224(18) 0.0001(16) 0.0045(15) -0.0027(17)
N3 0.018(2) 0.026(2) 0.0220(19) 0.0003(16) 0.0027(15) 0.0006(17)
N4 0.020(2) 0.019(2) 0.0194(18) 0.0027(16) 0.0036(15) -0.0009(17)
N5 0.033(2) 0.043(3) 0.035(2) 0.012(2) 0.0094(19) -0.004(2)
N6 0.036(2) 0.022(2) 0.061(3) -0.003(2) 0.022(2) 0.003(2)
C1 0.029(3) 0.022(2) 0.023(2) -0.006(2) 0.009(2) -0.005(2)
C2 0.024(3) 0.040(3) 0.021(2) -0.003(2) 0.003(2) 0.005(2)
C3 0.037(3) 0.050(3) 0.023(2) -0.004(2) 0.005(2) 0.008(3)
C4 0.044(3) 0.048(3) 0.023(2) 0.006(2) 0.018(2) 0.006(3)
C5 0.025(3) 0.039(3) 0.028(2) -0.004(2) 0.012(2) -0.002(2)
C6 0.027(3) 0.024(2) 0.022(2) -0.005(2) 0.006(2) 0.000(2)
C7 0.021(2) 0.022(2) 0.027(2) -0.007(2) 0.003(2) -0.008(2)
C8 0.021(2) 0.025(3) 0.029(2) 0.003(2) 0.010(2) -0.003(2)
C9 0.035(3) 0.022(3) 0.041(3) -0.001(2) 0.009(2) 0.001(2)
C10 0.038(3) 0.019(3) 0.058(3) 0.004(2) 0.013(3) 0.001(2)
C11 0.032(3) 0.031(3) 0.045(3) 0.019(2) 0.013(2) 0.009(2)
C12 0.026(3) 0.032(3) 0.032(3) 0.011(2) 0.012(2) 0.003(2)
C13 0.018(2) 0.028(3) 0.027(2) 0.008(2) 0.0094(19) 0.003(2)
C14 0.039(3) 0.046(3) 0.028(3) 0.013(2) 0.010(2) 0.008(3)
C15 0.045(3) 0.053(4) 0.024(2) 0.003(3) 0.005(2) 0.009(3)
C16 0.033(3) 0.034(3) 0.024(2) -0.003(2) 0.004(2) 0.006(2)
C17 0.022(2) 0.022(2) 0.021(2) 0.0001(19) 0.0065(19) 0.000(2)
C18 0.023(3) 0.028(3) 0.022(2) -0.008(2) 0.007(2) -0.004(2)
C19 0.027(3) 0.019(2) 0.020(2) -0.0074(19) 0.0049(19) -0.001(2)
C20 0.032(3) 0.027(3) 0.030(2) -0.003(2) 0.008(2) -0.010(2)
C21 0.043(3) 0.024(3) 0.032(3) 0.001(2) 0.009(2) -0.013(2)
C22 0.039(3) 0.018(3) 0.035(3) 0.001(2) 0.004(2) -0.001(2)
C23 0.032(3) 0.021(3) 0.026(2) -0.002(2) 0.005(2) 0.002(2)
C24 0.026(3) 0.020(2) 0.017(2) -0.0042(19) 0.0025(19) -0.008(2)
C25 0.025(3) 0.028(3) 0.016(2) 0.000(2) 0.0054(19) 0.005(2)
C26 0.029(3) 0.030(3) 0.025(2) -0.004(2) 0.004(2) -0.002(2)
C27 0.051(4) 0.042(3) 0.032(3) -0.012(2) 0.010(3) -0.003(3)
C28 0.045(3) 0.053(3) 0.035(3) -0.016(3) 0.018(3) 0.005(3)
C29 0.031(3) 0.054(3) 0.032(3) -0.010(3) 0.012(2) 0.001(3)
C30 0.023(3) 0.033(3) 0.020(2) 0.000(2) 0.0056(19) 0.005(2)
C31 0.023(3) 0.041(3) 0.022(2) 0.005(2) 0.003(2) 0.002(2)
C32 0.016(2) 0.027(3) 0.028(2) 0.006(2) 0.0065(19) 0.003(2)
C33 0.025(3) 0.039(3) 0.026(2) 0.007(2) -0.001(2) -0.008(2)
C34 0.040(3) 0.039(3) 0.036(3) 0.015(2) 0.002(2) -0.007(3)
C35 0.041(3) 0.022(3) 0.050(3) 0.008(2) 0.003(3) -0.005(2)
C36 0.030(3) 0.021(3) 0.040(3) 0.005(2) 0.006(2) 0.006(2)
C37 0.012(2) 0.022(2) 0.029(2) 0.003(2) 0.0041(18) 0.0028(19)
C38 0.036(3) 0.021(3) 0.039(3) -0.005(2) 0.007(2) -0.003(2)
C39 0.031(3) 0.031(3) 0.031(3) -0.005(2) 0.009(2) 0.001(2)
C40 0.028(3) 0.024(3) 0.022(2) 0.002(2) 0.004(2) -0.003(2)
C41 0.016(2) 0.021(2) 0.029(2) 0.002(2) 0.0062(19) 0.002(2)
C42 0.026(3) 0.028(3) 0.018(2) 0.000(2) 0.006(2) -0.001(2)
C43 0.032(3) 0.020(2) 0.017(2) 0.0018(19) -0.0001(19) 0.003(2)
C44 0.037(3) 0.028(3) 0.027(2) 0.002(2) -0.001(2) 0.007(2)
C45 0.047(3) 0.027(3) 0.039(3) 0.004(2) -0.001(2) 0.013(3)
C46 0.056(4) 0.023(3) 0.030(3) 0.007(2) 0.000(2) -0.004(3)
C47 0.036(3) 0.029(3) 0.023(2) 0.004(2) 0.001(2) -0.003(2)
C48 0.026(3) 0.019(2) 0.020(2) 0.0001(19) 0.0004(19) -0.003(2)
C49 0.037(3) 0.022(3) 0.022(2) -0.001(2) 0.004(2) -0.002(2)
C50 0.052(4) 0.119(6) 0.094(5) 0.077(5) 0.018(4) 0.009(4)
C51 0.035(3) 0.063(4) 0.064(4) 0.009(3) 0.025(3) -0.005(3)
C52 0.031(3) 0.019(3) 0.024(2) 0.003(2) 0.004(2) 0.003(2)
C53 0.053(4) 0.036(3) 0.095(5) 0.005(3) 0.041(4) 0.015(3)
C54 0.084(5) 0.042(4) 0.196(9) -0.050(5) 0.078(6) -0.022(4)
N7 0.0175(19) 0.026(2) 0.0273(19) -0.0006(17) 0.0064(16) 0.0014(17)
C55 0.018(2) 0.037(3) 0.032(2) 0.003(2) 0.012(2) -0.002(2)
C56 0.029(3) 0.051(3) 0.036(3) 0.011(3) 0.008(2) 0.001(3)
C57 0.021(3) 0.032(3) 0.035(3) -0.003(2) 0.006(2) 0.005(2)
C58 0.032(3) 0.030(3) 0.047(3) -0.008(2) 0.014(2) 0.001(2)
C59 0.025(3) 0.033(3) 0.023(2) 0.003(2) 0.006(2) 0.005(2)
C60 0.037(3) 0.038(3) 0.037(3) 0.001(2) 0.007(2) 0.006(3)
C61 0.028(3) 0.030(3) 0.033(2) -0.009(2) 0.011(2) -0.006(2)
C62 0.046(3) 0.030(3) 0.047(3) -0.008(2) 0.014(3) -0.014(3)
N8 0.030(2) 0.030(2) 0.035(2) 0.0118(18) 0.0017(18) 0.0016(19)
C63 0.029(3) 0.039(3) 0.041(3) 0.010(2) 0.004(2) 0.007(2)
C64 0.054(4) 0.058(4) 0.050(3) 0.011(3) 0.017(3) 0.009(3)
C65 0.038(3) 0.029(3) 0.040(3) 0.012(2) -0.006(2) -0.009(2)
C66 0.051(4) 0.042(3) 0.051(3) 0.006(3) 0.000(3) -0.013(3)
C67 0.035(3) 0.030(3) 0.048(3) 0.004(2) -0.008(2) -0.006(2)
C68 0.056(4) 0.038(3) 0.070(4) 0.008(3) -0.006(3) -0.017(3)
C69 0.031(3) 0.044(3) 0.039(3) 0.004(2) 0.009(2) 0.001(3)
C70 0.040(3) 0.063(4) 0.066(4) 0.006(3) 0.018(3) 0.005(3)
O7 0.185(6) 0.074(3) 0.060(3) 0.006(3) 0.010(3) -0.056(4)
N9 0.100(4) 0.050(3) 0.043(3) -0.013(3) 0.008(3) -0.030(3)
C71 0.109(6) 0.056(4) 0.045(4) -0.006(3) 0.006(4) -0.034(4)
C72 0.276(13) 0.044(4) 0.071(5) -0.019(4) 0.011(7) -0.033(6)
C73 0.046(3) 0.066(4) 0.047(3) -0.010(3) 0.011(3) 0.001(3)
O8 0.086(3) 0.051(3) 0.059(3) 0.003(2) 0.020(2) 0.010(2)
N10 0.058(3) 0.040(3) 0.051(3) 0.008(2) 0.008(2) -0.012(2)
C74 0.076(5) 0.051(4) 0.051(4) 0.001(3) 0.020(3) -0.014(4)
C75 0.082(5) 0.040(4) 0.066(4) 0.003(3) 0.016(4) -0.001(3)
C76 0.113(6) 0.070(5) 0.063(4) 0.018(4) -0.009(4) -0.023(5)
O9 0.106(4) 0.065(3) 0.073(3) -0.012(3) 0.031(3) -0.015(3)
N11 0.055(3) 0.045(3) 0.054(3) -0.004(2) -0.007(2) -0.004(3)
C77 0.070(4) 0.060(4) 0.041(3) -0.004(3) 0.013(3) -0.011(4)
C78 0.052(4) 0.080(5) 0.057(4) 0.005(4) -0.003(3) 0.006(4)
C79 0.069(5) 0.066(5) 0.131(7) -0.029(5) -0.003(5) 0.014(4)

loop_
_atom_type_symbol
_atom_type_description
_atom_type_scat_dispersion_real
_atom_type_scat_dispersion_imag
_atom_type_scat_source
C C 0.0181 0.0091 'International Tables Vol C Tables 4.2.6.8 and 6.1.1.4'
H H 0.0000 0.0000 'International Tables Vol C Tables 4.2.6.8 and 6.1.1.4'
N N 0.0311 0.0180 'International Tables Vol C Tables 4.2.6.8 and 6.1.1.4'
O O 0.0492 0.0322 'International Tables Vol C Tables 4.2.6.8 and 6.1.1.4'
S S 0.3331 0.5567 'International Tables Vol C Tables 4.2.6.8 and 6.1.1.4'
Ni Ni -3.0029 0.5091 'International Tables Vol C Tables 4.2.6.8 and 6.1.1.4'

loop_
_geom_angle_atom_site_label_1
_geom_angle_atom_site_label_2
_geom_angle_atom_site_label_3
_geom_angle
N2 Ni1 N1 87.99(15)
N2 Ni1 S2 89.39(11)
N1 Ni1 S2 175.73(11)
N2 Ni1 S1 177.93(11)
N1 Ni1 S1 90.33(11)
S2 Ni1 S1 92.22(5)
O5 Ni2 O6 85.60(12)
O5 Ni2 S2 99.55(9)
O6 Ni2 S2 91.27(8)
O5 Ni2 S4 91.82(9)
O6 Ni2 S4 97.69(9)
S2 Ni2 S4 166.05(5)
O5 Ni2 S3 171.31(9)
O6 Ni2 S3 96.15(9)
S2 Ni2 S3 88.94(4)
S4 Ni2 S3 79.52(4)
O5 Ni2 S1 98.72(9)
O6 Ni2 S1 170.41(9)
S2 Ni2 S1 79.61(4)
S4 Ni2 S1 90.76(4)
S3 Ni2 S1 80.87(4)
N4 Ni3 N3 88.66(14)
N4 Ni3 S3 178.83(11)
N3 Ni3 S3 90.42(10)
N4 Ni3 S4 89.22(10)
N3 Ni3 S4 176.91(11)
S3 Ni3 S4 91.67(5)
C1 S1 Ni1 97.67(14)
C1 S1 Ni2 110.32(15)
Ni1 S1 Ni2 92.26(4)
C24 S2 Ni1 99.48(15)
C24 S2 Ni2 111.98(14)
Ni1 S2 Ni2 94.71(4)
C25 S3 Ni3 100.37(14)
C25 S3 Ni2 113.65(15)
Ni3 S3 Ni2 93.63(4)
C48 S4 Ni3 98.40(14)
C48 S4 Ni2 111.86(14)
Ni3 S4 Ni2 93.97(4)
C49 O5 Ni2 126.6(3)
C52 O6 Ni2 123.7(3)
C7 N1 C8 119.6(4)
C7 N1 Ni1 123.3(3)
C8 N1 Ni1 117.0(3)
C18 N2 C17 119.8(3)
C18 N2 Ni1 125.3(3)
C17 N2 Ni1 114.8(3)
C31 N3 C32 119.1(4)
C31 N3 Ni3 125.0(3)
C32 N3 Ni3 115.8(3)
C42 N4 C41 120.2(3)
C42 N4 Ni3 125.3(3)
C41 N4 Ni3 114.5(3)
C49 N5 C50 119.9(4)
C49 N5 C51 121.2(4)
C50 N5 C51 119.0(4)
C52 N6 C54 120.6(4)
C52 N6 C53 121.5(4)
C54 N6 C53 117.7(4)
C2 C1 C6 119.6(4)
C2 C1 S1 117.3(3)
C6 C1 S1 123.1(3)
C3 C2 C1 121.1(4)
C2 C3 C4 120.1(4)
C3 C4 C5 119.1(4)
C4 C5 C6 121.9(4)
C5 C6 C1 117.8(4)
C5 C6 C7 116.7(4)
C1 C6 C7 124.8(4)
O1 C7 N1 124.8(4)
O1 C7 C6 117.6(4)
N1 C7 C6 117.6(4)
C9 C8 N1 121.1(4)
C9 C8 C13 119.2(4)
N1 C8 C13 119.3(4)
C8 C9 C10 121.5(5)
C11 C10 C9 120.6(4)
C10 C11 C12 120.3(4)
C11 C12 C14 119.9(4)
C11 C12 C13 120.4(4)
C14 C12 C13 119.7(4)
C12 C13 C17 118.3(4)
C12 C13 C8 118.0(4)
C17 C13 C8 123.7(4)
C15 C14 C12 120.5(4)
C14 C15 C16 120.0(5)
C17 C16 C15 121.9(5)
C16 C17 N2 119.8(4)
C16 C17 C13 119.6(4)
N2 C17 C13 120.5(4)
O2 C18 N2 123.3(4)
O2 C18 C19 118.0(4)
N2 C18 C19 118.7(4)
C20 C19 C24 118.6(4)
C20 C19 C18 116.7(4)
C24 C19 C18 124.4(4)
C21 C20 C19 121.8(4)
C20 C21 C22 118.8(4)
C23 C22 C21 120.8(4)
C22 C23 C24 121.0(4)
C19 C24 C23 118.8(4)
C19 C24 S2 122.8(3)
C23 C24 S2 118.4(3)
C26 C25 C30 119.6(4)
C26 C25 S3 117.4(3)
C30 C25 S3 122.9(3)
C27 C26 C25 121.1(4)
C26 C27 C28 119.6(5)
C29 C28 C27 119.5(5)
C28 C29 C30 122.4(5)
C29 C30 C25 117.7(4)
C29 C30 C31 116.2(4)
C25 C30 C31 125.4(4)
O3 C31 N3 124.7(4)
O3 C31 C30 117.1(4)
N3 C31 C30 118.2(4)
C33 C32 N3 120.3(4)
C33 C32 C37 119.1(4)
N3 C32 C37 120.4(4)
C32 C33 C34 121.9(4)
C35 C34 C33 120.7(4)
C34 C35 C36 120.3(5)
C38 C36 C35 120.3(4)
C38 C36 C37 119.8(4)
C35 C36 C37 119.8(4)
C32 C37 C41 124.2(4)
C32 C37 C36 118.2(4)
C41 C37 C36 117.6(4)
C39 C38 C36 121.1(4)
C38 C39 C40 120.1(4)
C41 C40 C39 121.2(4)
C40 C41 N4 119.8(4)
C40 C41 C37 120.2(4)
N4 C41 C37 119.8(4)
O4 C42 N4 124.0(4)
O4 C42 C43 118.1(4)
N4 C42 C43 117.9(4)
C44 C43 C48 118.2(4)
C44 C43 C42 116.8(4)
C48 C43 C42 124.8(4)
C43 C44 C45 122.3(5)
C46 C45 C44 119.0(5)
C47 C46 C45 119.6(5)
C46 C47 C48 122.0(5)
C47 C48 C43 118.8(4)
C47 C48 S4 118.6(3)
C43 C48 S4 122.6(3)
O5 C49 N5 123.0(4)
O6 C52 N6 125.2(4)
C59 N7 C57 107.8(3)
C59 N7 C61 111.5(3)
C57 N7 C61 109.4(3)
C59 N7 C55 109.1(3)
C57 N7 C55 111.4(3)
C61 N7 C55 107.7(3)
C56 C55 N7 114.0(3)
C58 C57 N7 113.9(4)
C60 C59 N7 115.6(4)
C62 C61 N7 115.6(4)
C69 N8 C63 106.9(3)
C69 N8 C65 111.4(4)
C63 N8 C65 110.8(4)
C69 N8 C67 111.4(4)
C63 N8 C67 110.6(4)
C65 N8 C67 105.9(3)
N8 C63 C64 116.6(4)
N8 C65 C66 114.1(4)
C68 C67 N8 115.0(4)
N8 C69 C70 115.6(4)
C71 N9 C72 122.3(6)
C71 N9 C73 120.4(5)
C72 N9 C73 117.0(5)
O7 C71 N9 125.0(6)
C74 N10 C76 121.4(5)
C74 N10 C75 120.7(5)
C76 N10 C75 117.9(5)
O8 C74 N10 125.3(6)
C77 N11 C79 120.2(5)
C77 N11 C78 121.4(5)
C79 N11 C78 118.3(5)
O9 C77 N11 125.3(6)

loop_
_geom_bond_atom_site_label_1
_geom_bond_atom_site_label_2
_geom_bond_distance
Ni1 N2 1.887(3)
Ni1 N1 1.898(3)
Ni1 S2 2.1697(13)
Ni1 S1 2.1828(12)
Ni2 O5 2.053(3)
Ni2 O6 2.070(3)
Ni2 S2 2.4112(13)
Ni2 S4 2.4302(13)
Ni2 S3 2.4495(12)
Ni2 S1 2.4877(13)
Ni3 N4 1.888(3)
Ni3 N3 1.897(3)
Ni3 S3 2.1713(13)
Ni3 S4 2.1793(12)
S1 C1 1.788(4)
S2 C24 1.765(4)
S3 C25 1.781(4)
S4 C48 1.779(4)
O1 C7 1.254(5)
O2 C18 1.254(5)
O3 C31 1.250(5)
O4 C42 1.251(5)
O5 C49 1.242(5)
O6 C52 1.229(5)
N1 C7 1.354(5)
N1 C8 1.419(5)
N2 C18 1.346(5)
N2 C17 1.413(5)
N3 C31 1.353(5)
N3 C32 1.421(5)
N4 C42 1.349(5)
N4 C41 1.415(5)
N5 C49 1.318(5)
N5 C50 1.449(7)
N5 C51 1.465(6)
N6 C52 1.314(6)
N6 C54 1.443(7)
N6 C53 1.453(6)
C1 C2 1.389(6)
C1 C6 1.404(6)
C2 C3 1.377(6)
C3 C4 1.381(6)
C4 C5 1.386(6)
C5 C6 1.399(6)
C6 C7 1.507(6)
C8 C9 1.374(6)
C8 C13 1.441(6)
C9 C10 1.404(6)
C10 C11 1.361(7)
C11 C12 1.401(7)
C12 C14 1.420(6)
C12 C13 1.426(6)
C13 C17 1.431(6)
C14 C15 1.371(7)
C15 C16 1.395(6)
C16 C17 1.380(6)
C18 C19 1.502(6)
C19 C20 1.404(6)
C19 C24 1.405(6)
C20 C21 1.380(6)
C21 C22 1.384(6)
C22 C23 1.371(6)
C23 C24 1.404(6)
C25 C26 1.393(6)
C25 C30 1.403(6)
C26 C27 1.381(6)
C27 C28 1.383(7)
C28 C29 1.371(7)
C29 C30 1.397(6)
C30 C31 1.515(6)
C32 C33 1.382(6)
C32 C37 1.428(6)
C33 C34 1.393(7)
C34 C35 1.353(7)
C35 C36 1.414(6)
C36 C38 1.410(6)
C36 C37 1.436(6)
C37 C41 1.428(6)
C38 C39 1.356(6)
C39 C40 1.406(6)
C40 C41 1.380(6)
C42 C43 1.507(6)
C43 C44 1.385(6)
C43 C48 1.407(6)
C44 C45 1.384(7)
C45 C46 1.383(7)
C46 C47 1.370(6)
C47 C48 1.389(6)
N7 C59 1.514(5)
N7 C57 1.516(5)
N7 C61 1.516(5)
N7 C55 1.522(5)
C55 C56 1.518(6)
C57 C58 1.509(6)
C59 C60 1.506(6)
C61 C62 1.506(6)
N8 C69 1.502(6)
N8 C63 1.508(6)
N8 C65 1.507(6)
N8 C67 1.527(6)
C63 C64 1.515(6)
C65 C66 1.517(6)
C67 C68 1.510(7)
C69 C70 1.512(7)
O7 C71 1.235(7)
N9 C71 1.328(7)
N9 C72 1.426(8)
N9 C73 1.450(7)
O8 C74 1.232(7)
N10 C74 1.320(7)
N10 C76 1.453(7)
N10 C75 1.461(7)
O9 C77 1.237(7)
N11 C77 1.345(7)
N11 C79 1.421(7)
N11 C78 1.447(7)
